data_4100993
loop_
_publ_author_name
'Thomas Cadenbach'
'Christian Gemel'
'Rochus Schmid'
'Roland Fischer'

_publ_section_title
;
Mechanistic Insights into an Unprecedented C-C Bond...
;
_journal_name_full 'Journal of the American Chemical Society'
_journal_year 2005
_chemical_formula_sum 'C27 H38 Ga Rh'
_chemical_formula_weight 535.20
_space_group_IT_number 14
_symmetry_cell_setting monoclinic
_symmetry_space_group_name_Hall '-P 2yn'
_symmetry_space_group_name_H-M 'P 1 21/n 1'
_cell_angle_alpha 90.00
_cell_angle_beta 94.18(3)
_cell_angle_gamma 90.00
_cell_formula_units_Z 8
_cell_length_a 9.086(2)
_cell_length_b 18.853(5)
_cell_length_c 28.918(11)
_cell_measurement_temperature 101(2)
_cell_volume 4940(3)
_diffrn_ambient_temperature 103(2)
_exptl_crystal_density_diffrn 1.439
_cod_original_sg_symbol_H-M 'P 21/n'
_cod_database_code 4100993

loop_
_symmetry_equiv_pos_as_xyz
'x, y, z'
'-x+1/2, y+1/2, -z+1/2'
'-x, -y, -z'
'x-1/2, -y-1/2, z-1/2'

loop_
_atom_site_label
_atom_site_type_symbol
_atom_site_fract_x
_atom_site_fract_y
_atom_site_fract_z
_atom_site_U_iso_or_equiv
_atom_site_adp_type
_atom_site_occupancy
_atom_site_symmetry_multiplicity
_atom_site_calc_flag
_atom_site_refinement_flags
_atom_site_disorder_assembly
_atom_site_disorder_group
Rh1 Rh 0.21316(11) 0.93291(6) 0.24934(4) 0.0175(3) Uani 1 1 d . . .
Ga1 Ga 0.00982(17) 1.04246(10) 0.14972(6) 0.0361(5) Uani 1 1 d . . .
Rh2 Rh -0.44654(11) 0.76440(6) 0.01546(4) 0.0182(3) Uani 1 1 d . . .
Ga2 Ga -0.19224(15) 0.65716(8) 0.10720(6) 0.0189(4) Uani 1 1 d . . .
C11 C 0.1112(12) 0.9119(6) 0.3145(4) 0.009(3) Uani 1 1 d U . .
C12 C 0.2698(12) 0.9006(7) 0.3211(4) 0.011(3) Uani 1 1 d U . .
C13 C 0.3362(14) 0.9664(8) 0.3125(5) 0.024(4) Uani 1 1 d . . .
C14 C 0.2254(17) 1.0179(8) 0.2991(5) 0.031(4) Uani 1 1 d . . .
C15 C 0.0873(15) 0.9830(7) 0.3004(5) 0.021(4) Uani 1 1 d . . .
C16 C 0.2236(15) 0.8488(8) 0.1984(5) 0.029(4) Uani 1 1 d U . .
C17 C 0.1008(15) 0.8889(8) 0.1862(5) 0.025(4) Uani 1 1 d U . .
C18 C 0.1381(14) 0.9612(8) 0.1762(5) 0.028(4) Uani 1 1 d . . .
C19 C 0.3002(13) 0.9619(8) 0.1848(4) 0.020(4) Uani 1 1 d . . .
C21 C -0.4131(13) 0.6885(7) -0.0414(4) 0.014(3) Uani 1 1 d U . .
C22 C -0.4015(14) 0.7607(7) -0.0575(4) 0.021(3) Uani 1 1 d . . .
C23 C -0.5470(14) 0.7960(7) -0.0526(5) 0.016(3) Uani 1 1 d U . .
C24 C -0.6386(14) 0.7450(7) -0.0330(4) 0.017(3) Uani 1 1 d . . .
C25 C -0.5587(13) 0.6796(7) -0.0254(4) 0.016(3) Uani 1 1 d U . .
C26 C -0.3888(15) 0.8559(8) 0.0572(5) 0.028(4) Uani 1 1 d U . .
C27 C -0.2660(15) 0.8068(7) 0.0609(5) 0.023(4) Uani 1 1 d U . .
C28 C -0.3089(12) 0.7437(7) 0.0807(4) 0.014(3) Uani 1 1 d U . .
C29 C -0.4654(13) 0.7512(7) 0.0897(4) 0.017(3) Uani 1 1 d U . .
C110 C 0.3501(16) 0.8908(8) 0.1978(5) 0.034(4) Uani 1 1 d . . .
C111 C -0.0063(14) 0.8616(8) 0.3225(5) 0.027(4) Uani 1 1 d . . .
C112 C -0.0046(14) 0.7912(8) 0.3065(5) 0.030(4) Uani 1 1 d . . .
H112 H 0.0743 0.7761 0.2890 0.036 Uiso 1 1 calc R . .
C113 C -0.1152(16) 0.7430(8) 0.3154(5) 0.037(4) Uani 1 1 d . . .
H113 H -0.1129 0.6964 0.3030 0.044 Uiso 1 1 calc R . .
C114 C -0.2279(16) 0.7625(10) 0.3422(6) 0.051(5) Uani 1 1 d . . .
H114 H -0.3032 0.7300 0.3490 0.062 Uiso 1 1 calc R . .
C115 C -0.2269(15) 0.8296(9) 0.3583(5) 0.034(4) Uani 1 1 d U . .
H115 H -0.3032 0.8430 0.3773 0.041 Uiso 1 1 calc R . .
C116 C -0.1220(13) 0.8807(8) 0.3491(5) 0.029(4) Uani 1 1 d . . .
H116 H -0.1292 0.9276 0.3607 0.035 Uiso 1 1 calc R . .
C121 C 0.3462(13) 0.8353(7) 0.3377(5) 0.026(4) Uani 1 1 d . . .
H12A H 0.4292 0.8258 0.3188 0.039 Uiso 1 1 calc R . .
H12B H 0.2771 0.7953 0.3352 0.039 Uiso 1 1 calc R . .
H12C H 0.3831 0.8413 0.3702 0.039 Uiso 1 1 calc R . .
C131 C 0.5002(13) 0.9789(7) 0.3176(5) 0.031(4) Uani 1 1 d . . .
H13A H 0.5519 0.9345 0.3119 0.047 Uiso 1 1 calc R . .
H13B H 0.5286 0.9955 0.3491 0.047 Uiso 1 1 calc R . .
H13C H 0.5269 1.0148 0.2952 0.047 Uiso 1 1 calc R . .
C141 C 0.2516(15) 1.0946(7) 0.2913(5) 0.031(4) Uani 1 1 d . . .
H14A H 0.1763 1.1128 0.2683 0.046 Uiso 1 1 calc R . .
H14B H 0.3496 1.1012 0.2798 0.046 Uiso 1 1 calc R . .
H14C H 0.2460 1.1205 0.3205 0.046 Uiso 1 1 calc R . .
C151 C -0.0620(14) 1.0208(8) 0.2911(5) 0.047(5) Uani 1 1 d . . .
H15A H -0.0918 1.0418 0.3199 0.071 Uiso 1 1 calc R . .
H15B H -0.1366 0.9864 0.2794 0.071 Uiso 1 1 calc R . .
H15C H -0.0527 1.0582 0.2679 0.071 Uiso 1 1 calc R . .
C161 C 0.2311(16) 0.7696(8) 0.2078(5) 0.045(4) Uani 1 1 d . . .
H16A H 0.1391 0.7539 0.2203 0.067 Uiso 1 1 calc R . .
H16B H 0.3142 0.7594 0.2304 0.067 Uiso 1 1 calc R . .
H16C H 0.2449 0.7442 0.1788 0.067 Uiso 1 1 calc R . .
C117 C 0.5113(14) 0.8722(8) 0.2061(5) 0.041(5) Uani 1 1 d . . .
H11A H 0.5234 0.8359 0.2303 0.061 Uiso 1 1 calc R . .
H11B H 0.5672 0.9147 0.2161 0.061 Uiso 1 1 calc R . .
H11C H 0.5480 0.8540 0.1774 0.061 Uiso 1 1 calc R . .
C171 C -0.0570(14) 0.8609(8) 0.1848(5) 0.035(4) Uani 1 1 d . . .
H17A H -0.0719 0.8357 0.2138 0.052 Uiso 1 1 calc R . .
H17B H -0.0741 0.8283 0.1586 0.052 Uiso 1 1 calc R . .
H17C H -0.1263 0.9007 0.1813 0.052 Uiso 1 1 calc R . .
C181 C 0.0669(15) 1.1381(8) 0.1769(5) 0.042(5) Uani 1 1 d U . .
H18A H 0.1724 1.1383 0.1866 0.062 Uiso 1 1 calc R . .
H18B H 0.0099 1.1475 0.2037 0.062 Uiso 1 1 calc R . .
H18C H 0.0460 1.1750 0.1534 0.062 Uiso 1 1 calc R . .
C182 C 0.0386(15) 1.0384(9) 0.0813(5) 0.045(5) Uani 1 1 d U . .
H18D H -0.0016 1.0815 0.0662 0.067 Uiso 1 1 calc R . .
H18E H -0.0128 0.9968 0.0677 0.067 Uiso 1 1 calc R . .
H18F H 0.1441 1.0349 0.0767 0.067 Uiso 1 1 calc R . .
C183 C -0.2015(14) 1.0285(10) 0.1628(6) 0.074(7) Uani 1 1 d . . .
H18G H -0.2092 1.0255 0.1964 0.112 Uiso 1 1 calc R . .
H18H H -0.2386 0.9845 0.1481 0.112 Uiso 1 1 calc R . .
H18I H -0.2603 1.0687 0.1504 0.112 Uiso 1 1 calc R . .
C191 C 0.3956(14) 1.0250(7) 0.1767(5) 0.026(4) Uani 1 1 d . . .
H19A H 0.4797 1.0257 0.1999 0.040 Uiso 1 1 calc R . .
H19B H 0.3378 1.0685 0.1793 0.040 Uiso 1 1 calc R . .
H19C H 0.4315 1.0221 0.1456 0.040 Uiso 1 1 calc R . .
C210 C -0.5095(16) 0.8216(8) 0.0750(5) 0.031(4) Uani 1 1 d . . .
C211 C -0.2996(12) 0.6331(6) -0.0437(4) 0.009(3) Uani 1 1 d U . .
C212 C -0.3398(13) 0.5688(7) -0.0647(4) 0.019(3) Uani 1 1 d . . .
H212 H -0.4399 0.5610 -0.0753 0.023 Uiso 1 1 calc R . .
C213 C -0.2367(14) 0.5159(7) -0.0706(4) 0.019(3) Uani 1 1 d . . .
H213 H -0.2656 0.4723 -0.0850 0.023 Uiso 1 1 calc R . .
C214 C -0.0916(14) 0.5275(7) -0.0551(5) 0.020(3) Uani 1 1 d U . .
H214 H -0.0198 0.4917 -0.0590 0.024 Uiso 1 1 calc R . .
C215 C -0.0499(14) 0.5911(7) -0.0339(5) 0.022(4) Uani 1 1 d . . .
H215 H 0.0502 0.5988 -0.0232 0.026 Uiso 1 1 calc R . .
C216 C -0.1535(13) 0.6435(7) -0.0283(4) 0.018(3) Uani 1 1 d . . .
H216 H -0.1241 0.6869 -0.0138 0.021 Uiso 1 1 calc R . .
C217 C -0.6649(14) 0.8536(8) 0.0784(5) 0.040(5) Uani 1 1 d . . .
H21A H -0.6709 0.8754 0.1089 0.060 Uiso 1 1 calc R . .
H21B H -0.7390 0.8159 0.0741 0.060 Uiso 1 1 calc R . .
H21C H -0.6832 0.8896 0.0542 0.060 Uiso 1 1 calc R . .
C221 C -0.2770(13) 0.7961(7) -0.0797(5) 0.026(4) Uani 1 1 d . . .
H22A H -0.1881 0.7667 -0.0753 0.038 Uiso 1 1 calc R . .
H22B H -0.2580 0.8426 -0.0654 0.038 Uiso 1 1 calc R . .
H22C H -0.3033 0.8021 -0.1129 0.038 Uiso 1 1 calc R . .
C231 C -0.5839(14) 0.8689(7) -0.0679(5) 0.025(4) Uani 1 1 d U . .
H23A H -0.6253 0.8680 -0.1002 0.038 Uiso 1 1 calc R . .
H23B H -0.4944 0.8981 -0.0657 0.038 Uiso 1 1 calc R . .
H23C H -0.6565 0.8891 -0.0482 0.038 Uiso 1 1 calc R . .
C241 C -0.7987(12) 0.7575(8) -0.0244(5) 0.032(4) Uani 1 1 d . . .
H24A H -0.8142 0.8080 -0.0183 0.049 Uiso 1 1 calc R . .
H24B H -0.8243 0.7295 0.0024 0.049 Uiso 1 1 calc R . .
H24C H -0.8614 0.7431 -0.0518 0.049 Uiso 1 1 calc R . .
C251 C -0.6192(12) 0.6116(7) -0.0068(5) 0.020(3) Uani 1 1 d U . .
H25A H -0.6771 0.5868 -0.0318 0.031 Uiso 1 1 calc R . .
H25B H -0.6825 0.6226 0.0182 0.031 Uiso 1 1 calc R . .
H25C H -0.5374 0.5813 0.0051 0.031 Uiso 1 1 calc R . .
C261 C -0.3846(17) 0.9328(8) 0.0399(5) 0.043(4) Uani 1 1 d . . .
H26A H -0.4841 0.9475 0.0285 0.064 Uiso 1 1 calc R . .
H26B H -0.3183 0.9361 0.0147 0.064 Uiso 1 1 calc R . .
H26C H -0.3488 0.9638 0.0655 0.064 Uiso 1 1 calc R . .
C271 C -0.1147(13) 0.8256(7) 0.0470(5) 0.024(4) Uani 1 1 d . . .
H27A H -0.0554 0.7824 0.0453 0.036 Uiso 1 1 calc R . .
H27B H -0.0671 0.8580 0.0700 0.036 Uiso 1 1 calc R . .
H27C H -0.1230 0.8488 0.0166 0.036 Uiso 1 1 calc R . .
C281 C 0.0228(12) 0.6642(7) 0.0940(5) 0.026(4) Uani 1 1 d . . .
H28A H 0.0800 0.6289 0.1125 0.038 Uiso 1 1 calc R . .
H28B H 0.0597 0.7118 0.1021 0.038 Uiso 1 1 calc R . .
H28C H 0.0329 0.6553 0.0610 0.038 Uiso 1 1 calc R . .
C282 C -0.2036(14) 0.6693(8) 0.1763(4) 0.029(4) Uani 1 1 d . . .
H28D H -0.1124 0.6913 0.1896 0.043 Uiso 1 1 calc R . .
H28E H -0.2163 0.6229 0.1906 0.043 Uiso 1 1 calc R . .
H28F H -0.2878 0.6997 0.1821 0.043 Uiso 1 1 calc R . .
C283 C -0.2814(12) 0.5643(7) 0.0827(5) 0.026(4) Uani 1 1 d . . .
H28G H -0.2315 0.5245 0.0990 0.040 Uiso 1 1 calc R . .
H28H H -0.2688 0.5605 0.0494 0.040 Uiso 1 1 calc R . .
H28I H -0.3868 0.5632 0.0878 0.040 Uiso 1 1 calc R . .
C291 C -0.5588(13) 0.6975(7) 0.1111(5) 0.028(4) Uani 1 1 d . . .
H29A H -0.5384 0.6982 0.1448 0.043 Uiso 1 1 calc R . .
H29B H -0.5365 0.6503 0.0992 0.043 Uiso 1 1 calc R . .
H29C H -0.6631 0.7085 0.1033 0.043 Uiso 1 1 calc R . .

loop_
_atom_site_aniso_label
_atom_site_aniso_U_11
_atom_site_aniso_U_22
_atom_site_aniso_U_33
_atom_site_aniso_U_23
_atom_site_aniso_U_13
_atom_site_aniso_U_12
Rh1 0.0217(6) 0.0131(6) 0.0176(7) -0.0022(6) 0.0009(5) -0.0008(6)
Ga1 0.0328(10) 0.0429(13) 0.0317(12) 0.0175(10) -0.0035(8) -0.0047(9)
Rh2 0.0222(6) 0.0178(7) 0.0148(7) 0.0018(6) 0.0026(5) 0.0055(6)
Ga2 0.0189(9) 0.0188(10) 0.0185(10) 0.0020(8) -0.0015(7) 0.0017(8)
C11 0.010(3) 0.009(3) 0.009(3) -0.0001(10) 0.0005(10) 0.0000(10)
C12 0.011(3) 0.011(3) 0.011(3) 0.0000(10) 0.0006(10) 0.0002(10)
C13 0.022(8) 0.032(10) 0.017(9) 0.001(8) -0.005(7) -0.012(8)
C14 0.044(10) 0.034(11) 0.014(9) 0.012(8) -0.002(8) 0.012(9)
C15 0.038(9) 0.004(8) 0.018(9) -0.002(7) -0.013(7) 0.008(7)
C16 0.029(4) 0.029(4) 0.029(4) -0.0001(10) 0.0024(10) 0.0000(10)
C17 0.026(4) 0.025(4) 0.025(4) 0.0000(10) 0.0019(10) -0.0001(10)
C18 0.035(9) 0.015(9) 0.034(11) -0.003(8) -0.003(7) 0.001(8)
C19 0.017(8) 0.030(9) 0.012(8) -0.003(7) 0.004(6) -0.015(7)
C21 0.014(3) 0.013(3) 0.013(3) -0.0002(10) 0.0009(10) 0.0001(10)
C22 0.038(9) 0.018(9) 0.005(8) -0.005(7) 0.001(6) 0.003(8)
C23 0.016(3) 0.016(3) 0.016(3) 0.0002(10) 0.0011(10) 0.0000(10)
C24 0.031(8) 0.011(9) 0.007(8) -0.002(6) -0.006(6) -0.002(7)
C25 0.017(6) 0.018(7) 0.013(7) 0.004(6) 0.007(5) 0.008(6)
C26 0.029(7) 0.023(7) 0.031(8) -0.007(6) -0.001(6) 0.008(6)
C27 0.028(7) 0.020(7) 0.020(7) -0.009(6) 0.001(6) -0.001(6)
C28 0.014(3) 0.014(3) 0.014(3) 0.0002(10) 0.0011(10) -0.0003(10)
C29 0.025(6) 0.014(7) 0.013(6) 0.002(6) 0.000(5) 0.007(6)
C110 0.046(10) 0.040(11) 0.015(9) 0.007(8) 0.004(8) 0.034(9)
C111 0.016(8) 0.043(11) 0.022(10) -0.007(8) -0.002(7) 0.003(8)
C112 0.019(8) 0.041(11) 0.030(10) 0.013(9) -0.002(7) -0.016(8)
C113 0.046(10) 0.017(9) 0.047(12) 0.005(9) -0.003(9) -0.004(9)
C114 0.030(10) 0.059(14) 0.063(14) 0.017(12) -0.009(9) -0.015(10)
C115 0.025(7) 0.046(8) 0.030(8) 0.009(7) -0.009(6) 0.001(7)
C116 0.013(8) 0.048(11) 0.026(10) -0.006(8) -0.007(7) -0.003(8)
C121 0.034(9) 0.021(9) 0.022(9) -0.001(8) -0.008(7) 0.006(7)
C131 0.032(9) 0.013(9) 0.046(12) 0.004(8) -0.018(8) -0.008(7)
C141 0.043(10) 0.027(10) 0.021(10) -0.010(8) -0.006(8) 0.014(8)
C151 0.046(10) 0.065(14) 0.033(11) 0.008(10) 0.014(8) 0.027(10)
C161 0.093(12) 0.025(10) 0.017(10) -0.003(8) 0.013(9) 0.004(10)
C117 0.042(10) 0.035(11) 0.044(12) 0.003(9) 0.000(8) 0.014(8)
C171 0.058(11) 0.034(11) 0.012(9) 0.009(8) -0.005(8) -0.010(9)
C181 0.044(7) 0.040(8) 0.040(8) 0.012(7) -0.007(7) 0.014(7)
C182 0.058(8) 0.042(8) 0.034(8) 0.009(7) 0.004(7) -0.014(7)
C183 0.037(10) 0.105(17) 0.076(16) 0.059(14) -0.027(10) -0.026(11)
C191 0.040(9) 0.017(9) 0.023(10) 0.001(8) 0.005(7) 0.001(7)
C210 0.039(10) 0.031(10) 0.022(10) -0.020(8) -0.002(8) 0.003(8)
C211 0.012(6) 0.006(6) 0.010(6) 0.005(5) 0.003(5) 0.006(5)
C212 0.009(7) 0.027(9) 0.021(9) 0.001(8) 0.004(6) -0.004(7)
C213 0.028(9) 0.023(9) 0.006(8) 0.000(7) 0.002(6) -0.001(7)
C214 0.024(7) 0.015(7) 0.022(7) 0.003(6) 0.004(6) 0.010(6)
C215 0.018(8) 0.032(10) 0.016(9) 0.000(7) 0.007(7) -0.002(7)
C216 0.017(8) 0.023(9) 0.013(8) -0.003(7) 0.003(6) -0.005(7)
C217 0.042(10) 0.053(12) 0.023(10) -0.020(9) -0.006(8) 0.026(9)
C221 0.033(9) 0.029(10) 0.014(9) 0.003(7) -0.004(7) -0.003(8)
C231 0.034(7) 0.018(7) 0.025(7) -0.006(6) 0.007(6) 0.002(6)
C241 0.019(8) 0.047(11) 0.031(10) -0.005(9) -0.003(7) -0.005(8)
C251 0.020(4) 0.020(4) 0.021(4) 0.0002(10) 0.0018(10) -0.0004(10)
C261 0.082(11) 0.020(9) 0.025(10) 0.004(9) -0.009(8) -0.002(10)
C271 0.030(9) 0.009(8) 0.031(10) 0.004(7) -0.002(7) -0.015(7)
C281 0.036(9) 0.021(9) 0.018(9) -0.009(7) -0.012(7) 0.012(7)
C282 0.035(9) 0.035(10) 0.017(9) 0.000(8) 0.006(7) -0.006(8)
C283 0.025(8) 0.035(10) 0.020(9) 0.020(8) 0.008(6) 0.025(8)
C291 0.022(8) 0.048(11) 0.016(9) 0.002(8) 0.010(7) 0.005(8)

loop_
_geom_bond_atom_site_label_1
_geom_bond_atom_site_label_2
_geom_bond_distance
_geom_bond_site_symmetry_2
_geom_bond_publ_flag
Rh1 C19 2.149(13) . ?
Rh1 C15 2.150(14) . ?
Rh1 C14 2.151(16) . ?
Rh1 C110 2.160(14) . ?
Rh1 C13 2.164(13) . ?
Rh1 C16 2.172(15) . ?
Rh1 C17 2.188(14) . ?
Rh1 C12 2.189(13) . ?
Rh1 C11 2.197(12) . ?
Rh1 C18 2.239(15) . ?
Ga1 C183 2.002(13) . ?
Ga1 C182 2.016(15) . ?
Ga1 C181 2.020(15) . ?
Ga1 C18 2.040(14) . ?
Rh2 C210 2.144(14) . ?
Rh2 C26 2.148(15) . ?
Rh2 C27 2.177(13) . ?
Rh2 C29 2.179(13) . ?
Rh2 C22 2.180(13) . ?
Rh2 C24 2.188(12) . ?
Rh2 C23 2.190(14) . ?
Rh2 C25 2.194(13) . ?
Rh2 C21 2.217(13) . ?
Rh2 C28 2.221(12) . ?
Ga2 C282 2.021(13) . ?
Ga2 C281 2.022(11) . ?
Ga2 C283 2.035(14) . ?
Ga2 C28 2.062(13) . ?
C11 C15 1.414(16) . ?
C11 C12 1.455(15) . ?
C11 C111 1.459(16) . ?
C12 C13 1.410(17) . ?
C12 C121 1.478(16) . ?
C13 C14 1.430(18) . ?
C13 C131 1.505(15) . ?
C14 C15 1.419(18) . ?
C14 C141 1.487(18) . ?
C15 C151 1.538(16) . ?
C16 C17 1.373(17) . ?
C16 C110 1.397(18) . ?
C16 C161 1.518(19) . ?
C17 C18 1.439(18) . ?
C17 C171 1.525(16) . ?
C18 C19 1.476(16) . ?
C19 C110 1.455(18) . ?
C19 C191 1.502(16) . ?
C21 C25 1.442(15) . ?
C21 C22 1.445(17) . ?
C21 C211 1.472(15) . ?
C22 C23 1.496(16) . ?
C22 C221 1.498(16) . ?
C23 C24 1.416(16) . ?
C23 C231 1.476(17) . ?
C24 C25 1.439(16) . ?
C24 C241 1.512(15) . ?
C25 C251 1.510(16) . ?
C26 C210 1.402(18) . ?
C26 C27 1.448(17) . ?
C26 C261 1.534(18) . ?
C27 C28 1.388(16) . ?
C27 C271 1.503(15) . ?
C28 C29 1.470(15) . ?
C29 C210 1.443(18) . ?
C29 C291 1.485(16) . ?
C110 C117 1.508(16) . ?
C111 C116 1.394(16) . ?
C111 C112 1.405(18) . ?
C112 C113 1.394(17) . ?
C112 H112 0.9500 . ?
C113 C114 1.377(19) . ?
C113 H113 0.9500 . ?
C114 C115 1.35(2) . ?
C114 H114 0.9500 . ?
C115 C116 1.395(17) . ?
C115 H115 0.9500 . ?
C116 H116 0.9500 . ?
C121 H12A 0.9800 . ?
C121 H12B 0.9800 . ?
C121 H12C 0.9800 . ?
C131 H13A 0.9800 . ?
C131 H13B 0.9800 . ?
C131 H13C 0.9800 . ?
C141 H14A 0.9800 . ?
C141 H14B 0.9800 . ?
C141 H14C 0.9800 . ?
C151 H15A 0.9800 . ?
C151 H15B 0.9800 . ?
C151 H15C 0.9800 . ?
C161 H16A 0.9800 . ?
C161 H16B 0.9800 . ?
C161 H16C 0.9800 . ?
C117 H11A 0.9800 . ?
C117 H11B 0.9800 . ?
C117 H11C 0.9800 . ?
C171 H17A 0.9800 . ?
C171 H17B 0.9800 . ?
C171 H17C 0.9800 . ?
C181 H18A 0.9800 . ?
C181 H18B 0.9800 . ?
C181 H18C 0.9800 . ?
C182 H18D 0.9800 . ?
C182 H18E 0.9800 . ?
C182 H18F 0.9800 . ?
C183 H18G 0.9800 . ?
C183 H18H 0.9800 . ?
C183 H18I 0.9800 . ?
C191 H19A 0.9800 . ?
C191 H19B 0.9800 . ?
C191 H19C 0.9800 . ?
C210 C217 1.544(17) . ?
C211 C216 1.382(15) . ?
C211 C212 1.394(16) . ?
C212 C213 1.387(16) . ?
C212 H212 0.9500 . ?
C213 C214 1.378(16) . ?
C213 H213 0.9500 . ?
C214 C215 1.388(17) . ?
C214 H214 0.9500 . ?
C215 C216 1.381(15) . ?
C215 H215 0.9500 . ?
C216 H216 0.9500 . ?
C217 H21A 0.9800 . ?
C217 H21B 0.9800 . ?
C217 H21C 0.9800 . ?
C221 H22A 0.9800 . ?
C221 H22B 0.9800 . ?
C221 H22C 0.9800 . ?
C231 H23A 0.9800 . ?
C231 H23B 0.9800 . ?
C231 H23C 0.9800 . ?
C241 H24A 0.9800 . ?
C241 H24B 0.9800 . ?
C241 H24C 0.9800 . ?
C251 H25A 0.9800 . ?
C251 H25B 0.9800 . ?
C251 H25C 0.9800 . ?
C261 H26A 0.9800 . ?
C261 H26B 0.9800 . ?
C261 H26C 0.9800 . ?
C271 H27A 0.9800 . ?
C271 H27B 0.9800 . ?
C271 H27C 0.9800 . ?
C281 H28A 0.9800 . ?
C281 H28B 0.9800 . ?
C281 H28C 0.9800 . ?
C282 H28D 0.9800 . ?
C282 H28E 0.9800 . ?
C282 H28F 0.9800 . ?
C283 H28G 0.9800 . ?
C283 H28H 0.9800 . ?
C283 H28I 0.9800 . ?
C291 H29A 0.9800 . ?
C291 H29B 0.9800 . ?
C291 H29C 0.9800 . ?
